data_7025750
loop_
_publ_author_name
'Scott, Greig'
'McAnaw, Amelia'
'McKay, David'
'Boyd, Alan S. F.'
'Ellis, David'
'Rosair, Georgina M.'
'Macgregor, Stuart A.'
'Welch, Alan J.'
'Laschi, Franco'
'Rossi, Fulvio'
'Zanello, Piero'

_publ_section_title
;
 Supraicosahedral indenyl cobaltacarboranes.
;
_journal_issue 22
_journal_name_full 'Dalton transactions (Cambridge, England : 2003)'
_journal_page_first 5286
_journal_page_last 5300
_journal_paper_doi 10.1039/c003067h
_journal_volume 39
_journal_year 2010
_chemical_formula_moiety 'C14 H23 B10 Co, C4 H8 O'
_chemical_formula_sum 'C18 H31 B10 Co O'
_chemical_formula_weight 430.46
_chemical_name_systematic
;
?
;
_space_group_IT_number 14
_symmetry_cell_setting monoclinic
_symmetry_space_group_name_Hall '-P 2yn'
_symmetry_space_group_name_H-M 'P 1 21/n 1'
_atom_sites_solution_hydrogens geom
_atom_sites_solution_primary direct
_atom_sites_solution_secondary difmap
_audit_creation_method SHELXL-97
_audit_update_record
;
2009-10-01 # Formatted by publCIF
;
_cell_angle_alpha 90.00
_cell_angle_beta 104.090(7)
_cell_angle_gamma 90.00
_cell_formula_units_Z 4
_cell_length_a 8.7797(12)
_cell_length_b 23.658(3)
_cell_length_c 10.2905(14)
_cell_measurement_reflns_used 8752
_cell_measurement_temperature 100(2)
_cell_measurement_theta_max 24.74
_cell_measurement_theta_min 2.21
_cell_volume 2073.1(5)
_computing_cell_refinement 'Bruker SAINT'
_computing_data_collection 'Bruker APEX2'
_computing_data_reduction 'Bruker SAINT'
_computing_molecular_graphics 'Bruker SHELXTL'
_computing_publication_material 'Bruker SHELXTL'
_computing_structure_refinement 'SHELXL-97 (Sheldrick, 1997)'
_computing_structure_solution 'SHELXS-97 (Sheldrick, 1990)'
_diffrn_ambient_temperature 100(2)
_diffrn_measured_fraction_theta_full 0.999
_diffrn_measured_fraction_theta_max 0.996
_diffrn_measurement_device_type 'Bruker APEX-II CCD'
_diffrn_measurement_method '\f and \w scans'
_diffrn_radiation_monochromator graphite
_diffrn_radiation_source 'fine-focus sealed tube'
_diffrn_radiation_type MoK\a
_diffrn_radiation_wavelength 0.71073
_diffrn_reflns_av_R_equivalents 0.0637
_diffrn_reflns_av_sigmaI/netI 0.0442
_diffrn_reflns_limit_h_max 10
_diffrn_reflns_limit_h_min -10
_diffrn_reflns_limit_k_max 29
_diffrn_reflns_limit_k_min -29
_diffrn_reflns_limit_l_max 12
_diffrn_reflns_limit_l_min -12
_diffrn_reflns_number 41272
_diffrn_reflns_theta_full 25.00
_diffrn_reflns_theta_max 26.40
_diffrn_reflns_theta_min 2.54
_diffrn_standards_number 0
_exptl_absorpt_coefficient_mu 0.836
_exptl_absorpt_correction_T_max 0.8506
_exptl_absorpt_correction_T_min 0.6251
_exptl_absorpt_correction_type multi-scan
_exptl_absorpt_process_details 'SADABS (Bruker, 2008)'
_exptl_crystal_colour red
_exptl_crystal_density_diffrn 1.379
_exptl_crystal_density_method 'not measured'
_exptl_crystal_description PLATE
_exptl_crystal_F_000 896
_exptl_crystal_size_max 0.62
_exptl_crystal_size_mid 0.40
_exptl_crystal_size_min 0.20
_refine_diff_density_max 0.331
_refine_diff_density_min -0.382
_refine_diff_density_rms 0.065
_refine_ls_extinction_method none
_refine_ls_goodness_of_fit_ref 1.041
_refine_ls_hydrogen_treatment constr
_refine_ls_matrix_type full
_refine_ls_number_parameters 271
_refine_ls_number_reflns 4229
_refine_ls_number_restraints 0
_refine_ls_restrained_S_all 1.041
_refine_ls_R_factor_all 0.0556
_refine_ls_R_factor_gt 0.0345
_refine_ls_shift/su_max 0.000
_refine_ls_shift/su_mean 0.000
_refine_ls_structure_factor_coef Fsqd
_refine_ls_weighting_details 'calc w=1/[\s^2^(Fo^2^)+(0.0350P)^2^+1.0054P] where P=(Fo^2^+2Fc^2^)/3'
_refine_ls_weighting_scheme calc
_refine_ls_wR_factor_gt 0.0739
_refine_ls_wR_factor_ref 0.0808
_reflns_number_gt 3228
_reflns_number_total 4229
_reflns_threshold_expression >2sigma(I)
_cod_data_source_file c003067h.txt
_cod_data_source_block x82752
_cod_depositor_comments
;
The following automatic conversions were performed:

'_symmetry_cell_setting' value 'Monoclinic' changed to 'monoclinic'
according to /home/saulius/struct/CIF-dictionaries/cif_core.dic
dictionary named 'cif_core.dic' version 2.4.2 from 2011-04-26.

Automatic conversion script
Id: cif_fix_values 1891 2012-01-12 08:04:46Z andrius 
;
_cod_original_sg_symbol_Hall '-P 2yn '
_cod_original_sg_symbol_H-M P2(1)/n
_cod_database_code 7025750

loop_
_symmetry_equiv_pos_as_xyz
'x, y, z'
'-x+1/2, y+1/2, -z+1/2'
'-x, -y, -z'
'x-1/2, -y-1/2, z-1/2'

loop_
_atom_site_label
_atom_site_type_symbol
_atom_site_fract_x
_atom_site_fract_y
_atom_site_fract_z
_atom_site_U_iso_or_equiv
_atom_site_adp_type
_atom_site_occupancy
_atom_site_symmetry_multiplicity
_atom_site_calc_flag
_atom_site_refinement_flags
C1 C 0.3145(2) 0.19723(9) -0.0067(2) 0.0151(4) Uani 1 1 d .
C2 C 0.2209(2) 0.18726(9) -0.1400(2) 0.0156(4) Uani 1 1 d .
C3 C 0.0758(2) 0.22458(9) -0.1650(2) 0.0194(5) Uani 1 1 d .
H3A H -0.0191 0.2028 -0.2092 0.023 Uiso 1 1 calc R
H3B H 0.0867 0.2571 -0.2227 0.023 Uiso 1 1 calc R
B3 B 0.4579(3) 0.15706(10) 0.0750(2) 0.0146(5) Uani 1 1 d .
H3 H 0.4764 0.1590 0.1865 0.018 Uiso 1 1 calc R
Co4 Co 0.25136(3) 0.112226(12) -0.03839(3) 0.01276(9) Uani 1 1 d .
C4 C 0.0647(2) 0.24488(10) -0.0262(2) 0.0208(5) Uani 1 1 d .
H4A H -0.0075 0.2205 0.0094 0.025 Uiso 1 1 calc R
H4B H 0.0263 0.2843 -0.0302 0.025 Uiso 1 1 calc R
C5 C 0.2334(2) 0.24063(9) 0.0619(2) 0.0182(5) Uani 1 1 d .
H5B H 0.2872 0.2776 0.0673 0.022 Uiso 1 1 calc R
H5A H 0.2329 0.2282 0.1536 0.022 Uiso 1 1 calc R
B5 B 0.5067(3) 0.21349(11) -0.0278(2) 0.0174(5) Uani 1 1 d .
H5 H 0.5458 0.2571 0.0074 0.021 Uiso 1 1 calc R
B6 B 0.2564(3) 0.14248(11) -0.2429(2) 0.0166(5) Uani 1 1 d .
H6 H 0.1541 0.1356 -0.3307 0.020 Uiso 1 1 calc R
B7 B 0.4972(3) 0.09165(11) -0.0043(2) 0.0155(5) Uani 1 1 d .
H7 H 0.5313 0.0527 0.0580 0.019 Uiso 1 1 calc R
B8 B 0.6231(3) 0.15146(11) 0.0094(2) 0.0168(5) Uani 1 1 d .
H8 H 0.7421 0.1526 0.0805 0.020 Uiso 1 1 calc R
B9 B 0.3875(3) 0.20568(11) -0.2131(2) 0.0183(5) Uani 1 1 d .
H9 H 0.3669 0.2468 -0.2684 0.022 Uiso 1 1 calc R
B10 B 0.3907(3) 0.08407(11) -0.1741(2) 0.0159(5) Uani 1 1 d .
H10 H 0.3602 0.0406 -0.2153 0.019 Uiso 1 1 calc R
B11 B 0.5814(3) 0.18261(11) -0.1538(2) 0.0182(5) Uani 1 1 d .
H11 H 0.6742 0.2068 -0.1880 0.022 Uiso 1 1 calc R
B12 B 0.4470(3) 0.13965(11) -0.2695(2) 0.0175(5) Uani 1 1 d .
H12 H 0.4552 0.1337 -0.3756 0.021 Uiso 1 1 calc R
B13 B 0.5873(3) 0.10794(11) -0.1358(2) 0.0173(5) Uani 1 1 d .
H13 H 0.6841 0.0813 -0.1568 0.021 Uiso 1 1 calc R
C40 C 0.2229(2) 0.05695(9) 0.1179(2) 0.0158(5) Uani 1 1 d .
C41 C 0.1982(2) 0.02991(9) -0.0108(2) 0.0169(5) Uani 1 1 d .
H41 H 0.2564 -0.0038 -0.0320 0.020 Uiso 1 1 calc R
C42 C 0.0684(2) 0.05673(9) -0.0998(2) 0.0174(5) Uani 1 1 d .
H42 H 0.0203 0.0453 -0.1944 0.021 Uiso 1 1 calc R
C43 C 0.0177(2) 0.10187(9) -0.0302(2) 0.0165(5) Uani 1 1 d .
H43 H -0.0703 0.1285 -0.0686 0.020 Uiso 1 1 calc R
C44 C 0.1099(2) 0.10195(9) 0.1059(2) 0.0165(5) Uani 1 1 d .
C45 C 0.1092(2) 0.13648(10) 0.2187(2) 0.0189(5) Uani 1 1 d .
H45 H 0.0349 0.1662 0.2128 0.023 Uiso 1 1 calc R
C46 C 0.2176(2) 0.12602(10) 0.3358(2) 0.0206(5) Uani 1 1 d .
H46 H 0.2186 0.1490 0.4117 0.025 Uiso 1 1 calc R
C47 C 0.3296(2) 0.08145(10) 0.3470(2) 0.0207(5) Uani 1 1 d .
H47 H 0.4035 0.0756 0.4301 0.025 Uiso 1 1 calc R
C48 C 0.3333(2) 0.04717(9) 0.2421(2) 0.0180(5) Uani 1 1 d .
H48 H 0.4077 0.0174 0.2514 0.022 Uiso 1 1 calc R
O1S O 0.85933(18) 0.04471(7) 0.58614(15) 0.0249(4) Uani 1 1 d .
C1S C 0.8051(3) 0.10175(10) 0.5679(2) 0.0228(5) Uani 1 1 d .
H1S1 H 0.8734 0.1269 0.6342 0.027 Uiso 1 1 calc R
H1S2 H 0.6963 0.1046 0.5786 0.027 Uiso 1 1 calc R
C2S C 0.7965(3) 0.01810(10) 0.4589(2) 0.0241(5) Uani 1 1 d .
H2S1 H 0.6838 0.0093 0.4471 0.029 Uiso 1 1 calc R
H2S2 H 0.8537 -0.0173 0.4512 0.029 Uiso 1 1 calc R
C4S C 0.8197(3) 0.06117(10) 0.3558(2) 0.0251(5) Uani 1 1 d .
H4S1 H 0.7357 0.0581 0.2723 0.030 Uiso 1 1 calc R
H4S2 H 0.9228 0.0561 0.3344 0.030 Uiso 1 1 calc R
C5S C 0.8115(3) 0.11816(10) 0.4255(2) 0.0276(5) Uani 1 1 d .
H5S1 H 0.9055 0.1414 0.4264 0.033 Uiso 1 1 calc R
H5S2 H 0.7165 0.1395 0.3802 0.033 Uiso 1 1 calc R

loop_
_atom_site_aniso_label
_atom_site_aniso_U_11
_atom_site_aniso_U_22
_atom_site_aniso_U_33
_atom_site_aniso_U_23
_atom_site_aniso_U_13
_atom_site_aniso_U_12
C1 0.0117(10) 0.0178(12) 0.0156(11) 0.0007(9) 0.0032(8) 0.0003(9)
C2 0.0126(10) 0.0183(12) 0.0153(11) 0.0012(9) 0.0024(8) -0.0005(9)
C3 0.0161(11) 0.0203(12) 0.0195(12) 0.0014(10) -0.0003(8) 0.0052(9)
B3 0.0111(11) 0.0162(13) 0.0155(12) -0.0007(10) 0.0010(9) -0.0004(10)
Co4 0.00775(14) 0.01662(17) 0.01277(15) -0.00031(13) 0.00030(10) -0.00060(12)
C4 0.0180(11) 0.0203(12) 0.0224(12) -0.0012(10) 0.0018(9) 0.0055(9)
C5 0.0160(11) 0.0192(12) 0.0190(11) -0.0024(9) 0.0038(8) 0.0016(9)
B5 0.0121(12) 0.0226(14) 0.0166(12) 0.0019(11) 0.0018(9) -0.0028(10)
B6 0.0109(11) 0.0236(14) 0.0145(12) 0.0013(11) 0.0017(9) 0.0010(10)
B7 0.0085(11) 0.0184(13) 0.0184(12) 0.0014(10) 0.0012(9) -0.0004(10)
B8 0.0112(11) 0.0219(14) 0.0168(12) -0.0002(11) 0.0024(9) -0.0015(10)
B9 0.0151(12) 0.0214(14) 0.0176(13) 0.0029(11) 0.0022(9) -0.0027(10)
B10 0.0118(11) 0.0207(14) 0.0152(12) -0.0011(10) 0.0034(9) -0.0002(10)
B11 0.0121(11) 0.0250(14) 0.0172(13) 0.0013(11) 0.0027(9) -0.0025(10)
B12 0.0155(12) 0.0232(14) 0.0144(12) -0.0005(11) 0.0049(9) -0.0024(11)
B13 0.0120(11) 0.0242(14) 0.0159(12) -0.0012(11) 0.0037(9) -0.0006(11)
C40 0.0129(10) 0.0180(12) 0.0160(11) 0.0018(9) 0.0024(8) -0.0039(9)
C41 0.0126(10) 0.0186(12) 0.0190(11) 0.0010(9) 0.0031(8) -0.0039(9)
C42 0.0105(10) 0.0226(12) 0.0183(11) 0.0005(10) 0.0016(8) -0.0053(9)
C43 0.0074(9) 0.0224(13) 0.0193(11) 0.0013(9) 0.0026(8) -0.0022(9)
C44 0.0100(10) 0.0228(13) 0.0169(11) -0.0001(9) 0.0035(8) -0.0032(9)
C45 0.0159(11) 0.0233(12) 0.0198(12) -0.0004(10) 0.0085(9) -0.0009(9)
C46 0.0205(11) 0.0270(13) 0.0149(11) -0.0041(10) 0.0058(8) -0.0050(10)
C47 0.0191(11) 0.0265(13) 0.0148(11) 0.0037(10) 0.0011(8) -0.0047(10)
C48 0.0144(10) 0.0201(12) 0.0183(12) 0.0039(10) 0.0019(8) -0.0024(9)
O1S 0.0268(9) 0.0262(9) 0.0179(8) -0.0018(7) -0.0019(6) -0.0012(7)
C1S 0.0174(11) 0.0273(14) 0.0223(12) -0.0043(10) 0.0021(9) 0.0032(10)
C2S 0.0255(12) 0.0251(13) 0.0190(12) -0.0027(10) -0.0001(9) -0.0035(10)
C4S 0.0285(13) 0.0253(13) 0.0207(12) -0.0011(10) 0.0041(9) -0.0030(11)
C5S 0.0305(13) 0.0255(14) 0.0259(13) -0.0003(11) 0.0051(10) 0.0001(11)

loop_
_atom_type_symbol
_atom_type_description
_atom_type_scat_dispersion_real
_atom_type_scat_dispersion_imag
_atom_type_scat_source
C C 0.0033 0.0016 'International Tables Vol C Tables 4.2.6.8 and 6.1.1.4'
H H 0.0000 0.0000 'International Tables Vol C Tables 4.2.6.8 and 6.1.1.4'
B B 0.0013 0.0007 'International Tables Vol C Tables 4.2.6.8 and 6.1.1.4'
Co Co 0.3494 0.9721 'International Tables Vol C Tables 4.2.6.8 and 6.1.1.4'
O O 0.0106 0.0060 'International Tables Vol C Tables 4.2.6.8 and 6.1.1.4'

loop_
_geom_angle_atom_site_label_1
_geom_angle_atom_site_label_2
_geom_angle_atom_site_label_3
_geom_angle
C2 C1 C5 109.36(17)
C2 C1 B3 125.77(18)
C5 C1 B3 122.89(17)
C2 C1 B5 104.81(16)
C5 C1 B5 118.19(17)
B3 C1 B5 63.77(13)
C2 C1 Co4 67.97(12)
C5 C1 Co4 125.93(14)
B3 C1 Co4 70.32(11)
B5 C1 Co4 114.12(13)
C1 C2 C3 109.09(17)
C1 C2 B6 126.12(18)
C3 C2 B6 124.71(17)
C1 C2 B9 91.41(15)
C3 C2 B9 120.47(17)
B6 C2 B9 65.32(14)
C1 C2 Co4 71.40(12)
C3 C2 Co4 126.21(15)
B6 C2 Co4 74.82(12)
B9 C2 Co4 113.21(13)
C2 C3 C4 105.38(16)
C2 C3 H3A 110.7
C4 C3 H3A 110.7
C2 C3 H3B 110.7
C4 C3 H3B 110.7
H3A C3 H3B 108.8
C1 B3 B8 116.91(18)
C1 B3 B5 62.32(13)
B8 B3 B5 59.72(14)
C1 B3 B7 117.97(17)
B8 B3 B7 59.82(13)
B5 B3 B7 105.46(17)
C1 B3 Co4 64.62(10)
B8 B3 Co4 114.67(14)
B5 B3 Co4 109.21(13)
B7 B3 Co4 64.53(10)
C1 B3 H3 113.8
B8 B3 H3 118.2
B5 B3 H3 124.8
B7 B3 H3 119.8
Co4 B3 H3 117.5
C41 Co4 C2 153.49(8)
C41 Co4 C42 40.79(8)
C2 Co4 C42 113.77(8)
C41 Co4 C43 67.78(8)
C2 Co4 C43 96.61(8)
C42 Co4 C43 40.00(8)
C41 Co4 C1 163.41(8)
C2 Co4 C1 40.63(8)
C42 Co4 C1 145.24(8)
C43 Co4 C1 109.41(8)
C41 Co4 C40 40.27(8)
C2 Co4 C40 153.21(8)
C42 Co4 C40 67.26(8)
C43 Co4 C40 66.50(8)
C1 Co4 C40 123.17(8)
C41 Co4 B7 90.90(9)
C2 Co4 B7 106.28(9)
C42 Co4 B7 125.69(9)
C43 Co4 B7 157.11(9)
C1 Co4 B7 88.57(9)
C40 Co4 B7 92.02(9)
C41 Co4 C44 66.98(8)
C2 Co4 C44 114.97(8)
C42 Co4 C44 66.62(8)
C43 Co4 C44 39.41(7)
C1 Co4 C44 100.10(8)
C40 Co4 C44 39.07(8)
B7 Co4 C44 125.48(8)
C41 Co4 B10 88.88(9)
C2 Co4 B10 87.78(9)
C42 Co4 B10 97.30(9)
C43 Co4 B10 134.61(9)
C1 Co4 B10 103.05(9)
C40 Co4 B10 118.96(9)
B7 Co4 B10 48.52(9)
C44 Co4 B10 155.70(9)
C41 Co4 B3 125.42(9)
C2 Co4 B3 80.75(9)
C42 Co4 B3 164.56(9)
C43 Co4 B3 137.20(9)
C1 Co4 B3 45.06(8)
C40 Co4 B3 97.45(8)
B7 Co4 B3 49.67(9)
C44 Co4 B3 103.22(8)
B10 Co4 B3 88.16(9)
C41 Co4 B6 119.67(9)
C2 Co4 B6 43.10(9)
C42 Co4 B6 96.23(9)
C43 Co4 B6 108.69(8)
C1 Co4 B6 76.89(9)
C40 Co4 B6 159.93(9)
B7 Co4 B6 88.70(9)
C44 Co4 B6 145.78(8)
B10 Co4 B6 49.41(9)
B3 Co4 B6 98.27(9)
C3 C4 C5 104.92(17)
C3 C4 H4A 110.8
C5 C4 H4A 110.8
C3 C4 H4B 110.8
C5 C4 H4B 110.8
H4A C4 H4B 108.8
C1 C5 C4 105.27(17)
C1 C5 H5B 110.7
C4 C5 H5B 110.7
C1 C5 H5A 110.7
C4 C5 H5A 110.7
H5B C5 H5A 108.8
B11 B5 B8 60.96(14)
B11 B5 C1 122.24(17)
B8 B5 C1 107.82(17)
B11 B5 B3 107.97(18)
B8 B5 B3 58.17(13)
C1 B5 B3 53.91(12)
B11 B5 B9 56.19(13)
B8 B5 B9 106.05(17)
C1 B5 B9 78.53(13)
B3 B5 B9 110.71(16)
B11 B5 H5 118.9
B8 B5 H5 125.2
C1 B5 H5 112.5
B3 B5 H5 125.9
B9 B5 H5 117.0
C2 B6 B12 118.60(18)
C2 B6 B10 117.21(17)
B12 B6 B10 59.19(13)
C2 B6 B9 64.36(14)
B12 B6 B9 58.97(14)
B10 B6 B9 103.06(16)
C2 B6 Co4 62.08(11)
B12 B6 Co4 111.83(14)
B10 B6 Co4 63.60(10)
B9 B6 Co4 104.76(13)
C2 B6 H6 112.9
B12 B6 H6 118.3
B10 B6 H6 120.8
B9 B6 H6 126.2
Co4 B6 H6 121.2
B13 B7 B10 59.75(13)
B13 B7 B8 60.13(14)
B10 B7 B8 108.99(17)
B13 B7 B3 109.04(18)
B10 B7 B3 114.47(17)
B8 B7 B3 58.05(13)
B13 B7 Co4 116.28(14)
B10 B7 Co4 66.24(10)
B8 B7 Co4 114.29(15)
B3 B7 Co4 65.80(10)
B13 B7 H7 120.6
B10 B7 H7 118.9
B8 B7 H7 122.3
B3 B7 H7 119.7
Co4 B7 H7 113.4
B3 B8 B5 62.10(14)
B3 B8 B13 112.00(16)
B5 B8 B13 108.82(17)
B3 B8 B7 62.13(14)
B5 B8 B7 109.00(16)
B13 B8 B7 59.60(13)
B3 B8 B11 109.39(17)
B5 B8 B11 58.78(13)
B13 B8 B11 59.72(14)
B7 B8 B11 105.78(17)
B3 B8 H8 118.4
B5 B8 H8 121.2
B13 B8 H8 120.6
B7 B8 H8 122.2
B11 B8 H8 123.3
B11 B9 B12 60.28(14)
B11 B9 C2 125.65(18)
B12 B9 C2 104.39(16)
B11 B9 B6 108.44(18)
B12 B9 B6 57.62(13)
C2 B9 B6 50.32(12)
B11 B9 B5 56.18(13)
B12 B9 B5 105.74(16)
C2 B9 B5 85.07(14)
B6 B9 B5 113.57(16)
B11 B9 H9 118.1
B12 B9 H9 128.2
C2 B9 H9 111.4
B6 B9 H9 126.6
B5 B9 H9 113.4
B13 B10 B7 59.82(13)
B13 B10 B12 60.00(13)
B7 B10 B12 108.49(17)
B13 B10 B6 110.20(18)
B7 B10 B6 115.84(17)
B12 B10 B6 58.17(13)
B13 B10 Co4 115.51(15)
B7 B10 Co4 65.24(11)
B12 B10 Co4 113.78(15)
B6 B10 Co4 66.99(11)
B13 B10 H10 120.6
B7 B10 H10 119.0
B12 B10 H10 122.8
B6 B10 H10 118.1
Co4 B10 H10 113.9
B5 B11 B9 67.62(14)
B5 B11 B13 110.14(18)
B9 B11 B13 110.36(17)
B5 B11 B12 115.34(17)
B9 B11 B12 60.94(14)
B13 B11 B12 59.93(14)
B5 B11 B8 60.26(14)
B9 B11 B8 114.53(17)
B13 B11 B8 59.85(14)
B12 B11 B8 110.15(18)
B5 B11 H11 116.9
B9 B11 H11 116.8
B13 B11 H11 122.4
B12 B11 H11 119.8
B8 B11 H11 120.5
B6 B12 B13 113.66(17)
B6 B12 B11 112.01(17)
B13 B12 B11 60.00(14)
B6 B12 B10 62.64(14)
B13 B12 B10 59.59(13)
B11 B12 B10 106.31(17)
B6 B12 B9 63.42(14)
B13 B12 B9 108.64(17)
B11 B12 B9 58.78(14)
B10 B12 B9 108.85(17)
B6 B12 H12 116.4
B13 B12 H12 120.4
B11 B12 H12 122.4
B10 B12 H12 122.4
B9 B12 H12 121.4
B10 B13 B7 60.43(13)
B10 B13 B12 60.41(13)
B7 B13 B12 109.30(16)
B10 B13 B11 107.01(17)
B7 B13 B11 106.85(17)
B12 B13 B11 60.07(14)
B10 B13 B8 109.64(16)
B7 B13 B8 60.27(13)
B12 B13 B8 110.75(18)
B11 B13 B8 60.44(14)
B10 B13 H13 121.5
B7 B13 H13 121.8
B12 B13 H13 120.2
B11 B13 H13 122.9
B8 B13 H13 120.0
C48 C40 C41 132.2(2)
C48 C40 C44 120.14(19)
C41 C40 C44 107.67(18)
C48 C40 Co4 126.69(15)
C41 C40 Co4 66.27(12)
C44 C40 Co4 71.74(12)
C42 C41 C40 108.11(19)
C42 C41 Co4 70.11(12)
C40 C41 Co4 73.46(12)
C42 C41 H41 125.9
C40 C41 H41 125.9
Co4 C41 H41 125.9
C43 C42 C41 108.15(18)
C43 C42 Co4 71.38(12)
C41 C42 Co4 69.10(12)
C43 C42 H42 125.9
C41 C42 H42 125.9
Co4 C42 H42 125.9
C42 C43 C44 108.76(18)
C42 C43 Co4 68.62(11)
C44 C43 Co4 73.31(11)
C42 C43 H43 125.6
C44 C43 H43 125.6
Co4 C43 H43 125.6
C45 C44 C43 133.1(2)
C45 C44 C40 119.67(19)
C43 C44 C40 107.21(18)
C45 C44 Co4 127.77(15)
C43 C44 Co4 67.28(11)
C40 C44 Co4 69.19(11)
C46 C45 C44 118.4(2)
C46 C45 H45 120.8
C44 C45 H45 120.8
C45 C46 C47 121.6(2)
C45 C46 H46 119.2
C47 C46 H46 119.2
C48 C47 C46 121.8(2)
C48 C47 H47 119.1
C46 C47 H47 119.1
C47 C48 C40 118.3(2)
C47 C48 H48 120.8
C40 C48 H48 120.8
C1S O1S C2S 104.63(16)
O1S C1S C5S 106.08(18)
O1S C1S H1S1 110.5
C5S C1S H1S1 110.5
O1S C1S H1S2 110.5
C5S C1S H1S2 110.5
H1S1 C1S H1S2 108.7
O1S C2S C4S 104.80(18)
O1S C2S H2S1 110.8
C4S C2S H2S1 110.8
O1S C2S H2S2 110.8
C4S C2S H2S2 110.8
H2S1 C2S H2S2 108.9
C2S C4S C5S 103.47(19)
C2S C4S H4S1 111.1
C5S C4S H4S1 111.1
C2S C4S H4S2 111.1
C5S C4S H4S2 111.1
H4S1 C4S H4S2 109.0
C1S C5S C4S 103.95(19)
C1S C5S H5S1 111.0
C4S C5S H5S1 111.0
C1S C5S H5S2 111.0
C4S C5S H5S2 111.0
H5S1 C5S H5S2 109.0

loop_
_geom_bond_atom_site_label_1
_geom_bond_atom_site_label_2
_geom_bond_distance
C1 C2 1.436(3)
C1 C5 1.518(3)
C1 B3 1.638(3)
C1 B5 1.795(3)
C1 Co4 2.090(2)
C2 C3 1.520(3)
C2 B6 1.581(3)
C2 B9 1.852(3)
C2 Co4 2.044(2)
C3 C4 1.533(3)
C3 H3A 0.9900
C3 H3B 0.9900
B3 B8 1.748(3)
B3 B5 1.818(3)
B3 B7 1.821(3)
B3 Co4 2.178(2)
B3 H3 1.1200
Co4 C41 2.038(2)
Co4 C42 2.052(2)
Co4 C43 2.0882(19)
Co4 C40 2.134(2)
Co4 B7 2.156(2)
Co4 C44 2.168(2)
Co4 B10 2.173(2)
Co4 B6 2.233(2)
C4 C5 1.540(3)
C4 H4A 0.9900
C4 H4B 0.9900
C5 H5B 0.9900
C5 H5A 0.9900
B5 B11 1.749(3)
B5 B8 1.776(3)
B5 B9 1.947(3)
B5 H5 1.1200
B6 B12 1.763(3)
B6 B10 1.843(3)
B6 B9 1.867(3)
B6 H6 1.1200
B7 B13 1.768(3)
B7 B10 1.779(3)
B7 B8 1.780(3)
B7 H7 1.1200
B8 B13 1.778(3)
B8 B11 1.789(3)
B8 H8 1.1200
B9 B11 1.750(3)
B9 B12 1.788(4)
B9 H9 1.1200
B10 B13 1.767(3)
B10 B12 1.782(3)
B10 H10 1.1200
B11 B13 1.776(4)
B11 B12 1.777(3)
B11 H11 1.1200
B12 B13 1.775(3)
B12 H12 1.1200
B13 H13 1.1200
C40 C48 1.422(3)
C40 C41 1.439(3)
C40 C44 1.439(3)
C41 C42 1.426(3)
C41 H41 1.0000
C42 C43 1.416(3)
C42 H42 1.0000
C43 C44 1.437(3)
C43 H43 1.0000
C44 C45 1.421(3)
C45 C46 1.364(3)
C45 H45 0.9500
C46 C47 1.427(3)
C46 H46 0.9500
C47 C48 1.356(3)
C47 H47 0.9500
C48 H48 0.9500
O1S C1S 1.428(3)
O1S C2S 1.436(3)
C1S C5S 1.529(3)
C1S H1S1 0.9900
C1S H1S2 0.9900
C2S C4S 1.520(3)
C2S H2S1 0.9900
C2S H2S2 0.9900
C4S C5S 1.537(3)
C4S H4S1 0.9900
C4S H4S2 0.9900
C5S H5S1 0.9900
C5S H5S2 0.9900

loop_
_geom_torsion_atom_site_label_1
_geom_torsion_atom_site_label_2
_geom_torsion_atom_site_label_3
_geom_torsion_atom_site_label_4
_geom_torsion
C5 C1 C2 C3 1.0(2)
B3 C1 C2 C3 165.22(19)
B5 C1 C2 C3 -126.68(18)
Co4 C1 C2 C3 122.90(16)
C5 C1 C2 B6 -175.9(2)
B3 C1 C2 B6 -11.7(3)
B5 C1 C2 B6 56.4(3)
Co4 C1 C2 B6 -54.01(19)
C5 C1 C2 B9 124.01(18)
B3 C1 C2 B9 -71.7(2)
B5 C1 C2 B9 -3.64(17)
Co4 C1 C2 B9 -114.06(12)
C5 C1 C2 Co4 -121.93(16)
B3 C1 C2 Co4 42.33(18)
B5 C1 C2 Co4 110.42(14)
C1 C2 C3 C4 -15.7(2)
B6 C2 C3 C4 161.2(2)
B9 C2 C3 C4 -119.2(2)
Co4 C2 C3 C4 64.8(2)
C2 C1 B3 B8 64.6(3)
C5 C1 B3 B8 -133.2(2)
B5 C1 B3 B8 -25.21(17)
Co4 C1 B3 B8 106.10(17)
C2 C1 B3 B5 89.8(2)
C5 C1 B3 B5 -108.0(2)
Co4 C1 B3 B5 131.31(13)
C2 C1 B3 B7 -3.8(3)
C5 C1 B3 B7 158.46(19)
B5 C1 B3 B7 -93.57(19)
Co4 C1 B3 B7 37.74(15)
C2 C1 B3 Co4 -41.52(18)
C5 C1 B3 Co4 120.72(19)
B5 C1 B3 Co4 -131.31(13)
C1 C2 Co4 C41 163.90(17)
C3 C2 Co4 C41 63.4(3)
B6 C2 Co4 C41 -58.7(2)
B9 C2 Co4 C41 -112.8(2)
C1 C2 Co4 C42 149.92(11)
C3 C2 Co4 C42 49.5(2)
B6 C2 Co4 C42 -72.71(13)
B9 C2 Co4 C42 -126.76(13)
C1 C2 Co4 C43 112.25(12)
C3 C2 Co4 C43 11.80(18)
B6 C2 Co4 C43 -110.38(12)
B9 C2 Co4 C43 -164.42(13)
C3 C2 Co4 C1 -100.4(2)
B6 C2 Co4 C1 137.37(16)
B9 C2 Co4 C1 83.33(16)
C1 C2 Co4 C40 63.6(2)
C3 C2 Co4 C40 -36.8(3)
B6 C2 Co4 C40 -158.98(16)
B9 C2 Co4 C40 146.97(16)
C1 C2 Co4 B7 -67.65(13)
C3 C2 Co4 B7 -168.10(17)
B6 C2 Co4 B7 69.72(13)
B9 C2 Co4 B7 15.68(16)
C1 C2 Co4 C44 75.77(13)
C3 C2 Co4 C44 -24.7(2)
B6 C2 Co4 C44 -146.86(11)
B9 C2 Co4 C44 159.10(12)
C1 C2 Co4 B10 -113.08(12)
C3 C2 Co4 B10 146.47(18)
B6 C2 Co4 B10 24.29(12)
B9 C2 Co4 B10 -29.75(14)
C1 C2 Co4 B3 -24.59(12)
C3 C2 Co4 B3 -125.04(19)
B6 C2 Co4 B3 112.78(12)
B9 C2 Co4 B3 58.74(14)
C1 C2 Co4 B6 -137.37(16)
C3 C2 Co4 B6 122.2(2)
B9 C2 Co4 B6 -54.05(14)
C2 C1 Co4 C41 -154.3(3)
C5 C1 Co4 C41 -55.8(4)
B3 C1 Co4 C41 61.2(3)
B5 C1 Co4 C41 108.8(3)
C5 C1 Co4 C2 98.5(2)
B3 C1 Co4 C2 -144.53(17)
B5 C1 Co4 C2 -96.95(17)
C2 C1 Co4 C42 -53.58(18)
C5 C1 Co4 C42 45.0(2)
B3 C1 Co4 C42 161.89(14)
B5 C1 Co4 C42 -150.52(14)
C2 C1 Co4 C43 -77.11(13)
C5 C1 Co4 C43 21.43(19)
B3 C1 Co4 C43 138.36(11)
B5 C1 Co4 C43 -174.05(13)
C2 C1 Co4 C40 -151.15(11)
C5 C1 Co4 C40 -52.6(2)
B3 C1 Co4 C40 64.32(13)
B5 C1 Co4 C40 111.90(14)
C2 C1 Co4 B7 117.36(12)
C5 C1 Co4 B7 -144.10(18)
B3 C1 Co4 B7 -27.17(12)
B5 C1 Co4 B7 20.42(14)
C2 C1 Co4 C44 -116.81(12)
C5 C1 Co4 C44 -18.28(18)
B3 C1 Co4 C44 98.66(12)
B5 C1 Co4 C44 146.24(13)
C2 C1 Co4 B10 70.67(13)
C5 C1 Co4 B10 169.20(17)
B3 C1 Co4 B10 -73.86(12)
B5 C1 Co4 B10 -26.28(15)
C2 C1 Co4 B3 144.53(17)
C5 C1 Co4 B3 -116.9(2)
B5 C1 Co4 B3 47.58(14)
C2 C1 Co4 B6 28.37(12)
C5 C1 Co4 B6 126.90(18)
B3 C1 Co4 B6 -116.17(12)
B5 C1 Co4 B6 -68.58(14)
C1 B3 Co4 C41 -162.13(11)
B8 B3 Co4 C41 88.39(17)
B5 B3 Co4 C41 153.09(13)
B7 B3 Co4 C41 54.65(15)
C1 B3 Co4 C2 22.51(11)
B8 B3 Co4 C2 -86.97(16)
B5 B3 Co4 C2 -22.28(14)
B7 B3 Co4 C2 -120.71(12)
C1 B3 Co4 C42 -138.3(3)
B8 B3 Co4 C42 112.2(3)
B5 B3 Co4 C42 176.9(3)
B7 B3 Co4 C42 78.5(3)
C1 B3 Co4 C43 -67.25(16)
B8 B3 Co4 C43 -176.73(13)
B5 B3 Co4 C43 -112.04(16)
B7 B3 Co4 C43 149.53(13)
B8 B3 Co4 C1 -109.48(19)
B5 B3 Co4 C1 -44.79(14)
B7 B3 Co4 C1 -143.22(16)
C1 B3 Co4 C40 -130.47(11)
B8 B3 Co4 C40 120.05(16)
B5 B3 Co4 C40 -175.26(14)
B7 B3 Co4 C40 86.31(12)
C1 B3 Co4 B7 143.22(16)
B8 B3 Co4 B7 33.74(15)
B5 B3 Co4 B7 98.43(17)
C1 B3 Co4 C44 -91.14(12)
B8 B3 Co4 C44 159.38(15)
B5 B3 Co4 C44 -135.93(14)
B7 B3 Co4 C44 125.64(12)
C1 B3 Co4 B10 110.56(12)
B8 B3 Co4 B10 1.08(16)
B5 B3 Co4 B10 65.77(15)
B7 B3 Co4 B10 -32.66(12)
C1 B3 Co4 B6 62.05(12)
B8 B3 Co4 B6 -47.43(17)
B5 B3 Co4 B6 17.26(15)
B7 B3 Co4 B6 -81.17(12)
C2 C3 C4 C5 23.8(2)
C2 C1 C5 C4 14.1(2)
B3 C1 C5 C4 -150.70(19)
B5 C1 C5 C4 133.81(18)
Co4 C1 C5 C4 -62.2(2)
C3 C4 C5 C1 -23.2(2)
C2 C1 B5 B11 -33.4(3)
C5 C1 B5 B11 -155.47(19)
B3 C1 B5 B11 89.5(2)
Co4 C1 B5 B11 38.7(2)
C2 C1 B5 B8 -99.83(19)
C5 C1 B5 B8 138.11(18)
B3 C1 B5 B8 23.11(16)
Co4 C1 B5 B8 -27.69(19)
C2 C1 B5 B3 -122.94(19)
C5 C1 B5 B3 115.0(2)
Co4 C1 B5 B3 -50.80(14)
C2 C1 B5 B9 3.53(17)
C5 C1 B5 B9 -118.53(19)
B3 C1 B5 B9 126.47(16)
Co4 C1 B5 B9 75.67(14)
C1 B3 B5 B11 -117.23(18)
B8 B3 B5 B11 36.68(15)
B7 B3 B5 B11 -3.4(2)
Co4 B3 B5 B11 -71.28(17)
C1 B3 B5 B8 -153.91(18)
B7 B3 B5 B8 -40.05(15)
Co4 B3 B5 B8 -107.96(15)
B8 B3 B5 C1 153.91(18)
B7 B3 B5 C1 113.86(17)
Co4 B3 B5 C1 45.95(12)
C1 B3 B5 B9 -57.41(16)
B8 B3 B5 B9 96.50(18)
B7 B3 B5 B9 56.44(19)
Co4 B3 B5 B9 -11.5(2)
C1 C2 B6 B12 -48.4(3)
C3 C2 B6 B12 135.2(2)
B9 C2 B6 B12 24.06(18)
Co4 C2 B6 B12 -100.98(18)
C1 C2 B6 B10 19.6(3)
C3 C2 B6 B10 -156.87(19)
B9 C2 B6 B10 92.00(19)
Co4 C2 B6 B10 -33.04(15)
C1 C2 B6 B9 -72.4(2)
C3 C2 B6 B9 111.1(2)
Co4 C2 B6 B9 -125.04(12)
C1 C2 B6 Co4 52.62(19)
C3 C2 B6 Co4 -123.8(2)
B9 C2 B6 Co4 125.04(12)
C41 Co4 B6 C2 153.95(11)
C42 Co4 B6 C2 118.48(12)
C43 Co4 B6 C2 79.42(12)
C1 Co4 B6 C2 -26.92(11)
C40 Co4 B6 C2 151.9(2)
B7 Co4 B6 C2 -115.76(12)
C44 Co4 B6 C2 61.80(19)
B10 Co4 B6 C2 -147.23(16)
B3 Co4 B6 C2 -66.86(12)
C41 Co4 B6 B12 -94.25(16)
C2 Co4 B6 B12 111.80(19)
C42 Co4 B6 B12 -129.72(16)
C43 Co4 B6 B12 -168.78(15)
C1 Co4 B6 B12 84.88(16)
C40 Co4 B6 B12 -96.3(3)
B7 Co4 B6 B12 -3.96(16)
C44 Co4 B6 B12 173.60(14)
B10 Co4 B6 B12 -35.43(15)
B3 Co4 B6 B12 44.94(16)
C41 Co4 B6 B10 -58.82(13)
C2 Co4 B6 B10 147.23(16)
C42 Co4 B6 B10 -94.29(12)
C43 Co4 B6 B10 -133.35(11)
C1 Co4 B6 B10 120.31(12)
C40 Co4 B6 B10 -60.9(3)
B7 Co4 B6 B10 31.47(12)
C44 Co4 B6 B10 -150.97(15)
B3 Co4 B6 B10 80.37(12)
C41 Co4 B6 B9 -156.29(12)
C2 Co4 B6 B9 49.75(14)
C42 Co4 B6 B9 168.23(13)
C43 Co4 B6 B9 129.18(13)
C1 Co4 B6 B9 22.83(13)
C40 Co4 B6 B9 -158.3(2)
B7 Co4 B6 B9 -66.00(14)
C44 Co4 B6 B9 111.56(16)
B10 Co4 B6 B9 -97.47(16)
B3 Co4 B6 B9 -17.11(14)
C1 B3 B7 B13 73.2(2)
B8 B3 B7 B13 -33.27(15)
B5 B3 B7 B13 6.7(2)
Co4 B3 B7 B13 111.01(15)
C1 B3 B7 B10 8.6(3)
B8 B3 B7 B10 -97.90(19)
B5 B3 B7 B10 -57.9(2)
Co4 B3 B7 B10 46.37(14)
C1 B3 B7 B8 106.5(2)
B5 B3 B7 B8 40.01(15)
Co4 B3 B7 B8 144.27(14)
C1 B3 B7 Co4 -37.77(15)
B8 B3 B7 Co4 -144.27(14)
B5 B3 B7 Co4 -104.27(13)
C41 Co4 B7 B13 121.48(16)
C2 Co4 B7 B13 -38.06(18)
C42 Co4 B7 B13 98.55(17)
C43 Co4 B7 B13 142.2(2)
C1 Co4 B7 B13 -75.11(16)
C40 Co4 B7 B13 161.74(16)
C44 Co4 B7 B13 -176.50(14)
B10 Co4 B7 B13 33.76(15)
B3 Co4 B7 B13 -100.19(19)
B6 Co4 B7 B13 1.81(17)
C41 Co4 B7 B10 87.71(12)
C2 Co4 B7 B10 -71.83(13)
C42 Co4 B7 B10 64.78(15)
C43 Co4 B7 B10 108.4(2)
C1 Co4 B7 B10 -108.87(12)
C40 Co4 B7 B10 127.98(12)
C44 Co4 B7 B10 149.73(12)
B3 Co4 B7 B10 -133.96(16)
B6 Co4 B7 B10 -31.95(12)
C41 Co4 B7 B8 -171.26(16)
C2 Co4 B7 B8 29.20(17)
C42 Co4 B7 B8 165.81(13)
C43 Co4 B7 B8 -150.55(19)
C1 Co4 B7 B8 -7.84(15)
C40 Co4 B7 B8 -130.99(15)
C44 Co4 B7 B8 -109.24(16)
B10 Co4 B7 B8 101.03(19)
B3 Co4 B7 B8 -32.93(14)
B6 Co4 B7 B8 69.08(16)
C41 Co4 B7 B3 -138.33(12)
C2 Co4 B7 B3 62.13(12)
C42 Co4 B7 B3 -161.26(11)
C43 Co4 B7 B3 -117.6(2)
C1 Co4 B7 B3 25.08(11)
C40 Co4 B7 B3 -98.06(12)
C44 Co4 B7 B3 -76.31(14)
B10 Co4 B7 B3 133.96(16)
B6 Co4 B7 B3 102.00(12)
C1 B3 B8 B5 25.90(18)
B7 B3 B8 B5 134.15(17)
Co4 B3 B8 B5 98.69(16)
C1 B3 B8 B13 -74.5(2)
B5 B3 B8 B13 -100.36(19)
B7 B3 B8 B13 33.80(17)
Co4 B3 B8 B13 -1.7(2)
C1 B3 B8 B7 -108.3(2)
B5 B3 B8 B7 -134.15(17)
Co4 B3 B8 B7 -35.46(14)
C1 B3 B8 B11 -10.2(3)
B5 B3 B8 B11 -36.10(16)
B7 B3 B8 B11 98.05(18)
Co4 B3 B8 B11 62.6(2)
B11 B5 B8 B3 -139.47(17)
C1 B5 B8 B3 -21.92(15)
B9 B5 B8 B3 -104.75(17)
B11 B5 B8 B13 -33.96(16)
C1 B5 B8 B13 83.59(19)
B3 B5 B8 B13 105.51(18)
B9 B5 B8 B13 0.8(2)
B11 B5 B8 B7 -97.34(18)
C1 B5 B8 B7 20.2(2)
B3 B5 B8 B7 42.13(16)
B9 B5 B8 B7 -62.6(2)
C1 B5 B8 B11 117.55(18)
B3 B5 B8 B11 139.47(17)
B9 B5 B8 B11 34.72(15)
B13 B7 B8 B3 143.28(17)
B10 B7 B8 B3 107.56(18)
Co4 B7 B8 B3 35.75(14)
B13 B7 B8 B5 101.16(18)
B10 B7 B8 B5 65.4(2)
B3 B7 B8 B5 -42.12(16)
Co4 B7 B8 B5 -6.4(2)
B10 B7 B8 B13 -35.72(16)
B3 B7 B8 B13 -143.28(17)
Co4 B7 B8 B13 -107.52(16)
B13 B7 B8 B11 39.34(16)
B10 B7 B8 B11 3.6(2)
B3 B7 B8 B11 -103.93(18)
Co4 B7 B8 B11 -68.18(19)
C1 C2 B9 B11 44.7(2)
C3 C2 B9 B11 157.9(2)
B6 C2 B9 B11 -84.9(2)
Co4 C2 B9 B11 -25.6(3)
C1 C2 B9 B12 108.26(17)
C3 C2 B9 B12 -138.53(18)
B6 C2 B9 B12 -21.36(16)
Co4 C2 B9 B12 37.93(18)
C1 C2 B9 B6 129.62(18)
C3 C2 B9 B6 -117.2(2)
Co4 C2 B9 B6 59.29(14)
C1 C2 B9 B5 3.25(16)
C3 C2 B9 B5 116.46(19)
B6 C2 B9 B5 -126.37(17)
Co4 C2 B9 B5 -67.08(15)
C2 B6 B9 B11 121.44(18)
B12 B6 B9 B11 -33.87(16)
B10 B6 B9 B11 7.3(2)
Co4 B6 B9 B11 73.01(17)
C2 B6 B9 B12 155.30(18)
B10 B6 B9 B12 41.14(15)
Co4 B6 B9 B12 106.88(15)
B12 B6 B9 C2 -155.30(18)
B10 B6 B9 C2 -114.16(17)
Co4 B6 B9 C2 -48.43(12)
C2 B6 B9 B5 61.08(17)
B12 B6 B9 B5 -94.23(18)
B10 B6 B9 B5 -53.1(2)
Co4 B6 B9 B5 12.65(19)
B8 B5 B9 B11 -36.82(16)
C1 B5 B9 B11 -142.28(18)
B3 B5 B9 B11 -98.27(19)
B11 B5 B9 B12 36.04(16)
B8 B5 B9 B12 -0.8(2)
C1 B5 B9 B12 -106.24(16)
B3 B5 B9 B12 -62.2(2)
B11 B5 B9 C2 139.62(18)
B8 B5 B9 C2 102.80(16)
C1 B5 B9 C2 -2.66(13)
B3 B5 B9 C2 41.35(18)
B11 B5 B9 B6 97.1(2)
B8 B5 B9 B6 60.3(2)
C1 B5 B9 B6 -45.20(18)
B3 B5 B9 B6 -1.2(2)
B8 B7 B10 B13 35.88(16)
B3 B7 B10 B13 98.60(19)
Co4 B7 B10 B13 144.77(15)
B13 B7 B10 B12 -36.47(16)
B8 B7 B10 B12 -0.6(2)
B3 B7 B10 B12 62.1(2)
Co4 B7 B10 B12 108.31(16)
B13 B7 B10 B6 -99.3(2)
B8 B7 B10 B6 -63.5(2)
B3 B7 B10 B6 -0.7(2)
Co4 B7 B10 B6 45.43(14)
B13 B7 B10 Co4 -144.77(15)
B8 B7 B10 Co4 -108.89(16)
B3 B7 B10 Co4 -46.17(14)
C2 B6 B10 B13 -77.5(2)
B12 B6 B10 B13 31.19(16)
B9 B6 B10 B13 -9.8(2)
Co4 B6 B10 B13 -110.02(16)
C2 B6 B10 B7 -12.1(3)
B12 B6 B10 B7 96.55(19)
B9 B6 B10 B7 55.5(2)
Co4 B6 B10 B7 -44.66(14)
C2 B6 B10 B12 -108.7(2)
B9 B6 B10 B12 -41.02(15)
Co4 B6 B10 B12 -141.21(14)
C2 B6 B10 Co4 32.54(16)
B12 B6 B10 Co4 141.21(14)
B9 B6 B10 Co4 100.18(14)
C41 Co4 B10 B13 -125.73(16)
C2 Co4 B10 B13 80.57(16)
C42 Co4 B10 B13 -165.74(16)
C43 Co4 B10 B13 177.68(14)
C1 Co4 B10 B13 42.63(17)
C40 Co4 B10 B13 -97.74(17)
B7 Co4 B10 B13 -33.54(15)
C44 Co4 B10 B13 -119.2(2)
B3 Co4 B10 B13 -0.24(16)
B6 Co4 B10 B13 102.30(19)
C41 Co4 B10 B7 -92.19(12)
C2 Co4 B10 B7 114.12(12)
C42 Co4 B10 B7 -132.20(12)
C43 Co4 B10 B7 -148.78(13)
C1 Co4 B10 B7 76.17(12)
C40 Co4 B10 B7 -64.20(14)
C44 Co4 B10 B7 -85.7(2)
B3 Co4 B10 B7 33.30(12)
B6 Co4 B10 B7 135.84(16)
C41 Co4 B10 B12 167.54(15)
C2 Co4 B10 B12 13.84(14)
C42 Co4 B10 B12 127.53(15)
C43 Co4 B10 B12 110.95(16)
C1 Co4 B10 B12 -24.10(16)
C40 Co4 B10 B12 -164.47(13)
B7 Co4 B10 B12 -100.27(18)
C44 Co4 B10 B12 174.04(15)
B3 Co4 B10 B12 -66.97(15)
B6 Co4 B10 B12 35.57(14)
C41 Co4 B10 B6 131.97(12)
C2 Co4 B10 B6 -21.73(11)
C42 Co4 B10 B6 91.96(12)
C43 Co4 B10 B6 75.38(15)
C1 Co4 B10 B6 -59.67(12)
C40 Co4 B10 B6 159.96(11)
B7 Co4 B10 B6 -135.84(16)
C44 Co4 B10 B6 138.47(18)
B3 Co4 B10 B6 -102.54(12)
B8 B5 B11 B9 138.79(17)
C1 B5 B11 B9 45.1(2)
B3 B5 B11 B9 103.31(17)
B8 B5 B11 B13 34.33(16)
C1 B5 B11 B13 -59.3(2)
B3 B5 B11 B13 -1.2(2)
B9 B5 B11 B13 -104.46(18)
B8 B5 B11 B12 99.7(2)
C1 B5 B11 B12 6.1(3)
B3 B5 B11 B12 64.2(2)
B9 B5 B11 B12 -39.09(17)
C1 B5 B11 B8 -93.6(2)
B3 B5 B11 B8 -35.48(15)
B9 B5 B11 B8 -138.79(17)
B12 B9 B11 B5 -139.30(18)
C2 B9 B11 B5 -52.6(2)
B6 B9 B11 B5 -106.49(18)
B12 B9 B11 B13 -35.16(16)
C2 B9 B11 B13 51.6(3)
B6 B9 B11 B13 -2.3(2)
B5 B9 B11 B13 104.15(19)
C2 B9 B11 B12 86.7(2)
B6 B9 B11 B12 32.81(16)
B5 B9 B11 B12 139.30(18)
B12 B9 B11 B8 -100.3(2)
C2 B9 B11 B8 -13.6(3)
B6 B9 B11 B8 -67.5(2)
B5 B9 B11 B8 38.96(17)
B3 B8 B11 B5 37.51(16)
B13 B8 B11 B5 142.24(17)
B7 B8 B11 B5 102.96(18)
B3 B8 B11 B9 -4.5(3)
B5 B8 B11 B9 -42.04(18)
B13 B8 B11 B9 100.2(2)
B7 B8 B11 B9 60.9(2)
B3 B8 B11 B13 -104.73(18)
B5 B8 B11 B13 -142.24(17)
B7 B8 B11 B13 -39.28(15)
B3 B8 B11 B12 -70.9(2)
B5 B8 B11 B12 -108.38(18)
B13 B8 B11 B12 33.86(16)
B7 B8 B11 B12 -5.4(2)
C2 B6 B12 B13 74.4(3)
B10 B6 B12 B13 -31.89(17)
B9 B6 B12 B13 99.8(2)
Co4 B6 B12 B13 5.3(2)
C2 B6 B12 B11 8.8(3)
B10 B6 B12 B11 -97.58(19)
B9 B6 B12 B11 34.16(17)
Co4 B6 B12 B11 -60.4(2)
C2 B6 B12 B10 106.3(2)
B9 B6 B12 B10 131.74(17)
Co4 B6 B12 B10 37.20(14)
C2 B6 B12 B9 -25.40(19)
B10 B6 B12 B9 -131.74(17)
Co4 B6 B12 B9 -94.54(15)
B5 B11 B12 B6 5.9(3)
B9 B11 B12 B6 -35.96(17)
B13 B11 B12 B6 105.45(19)
B8 B11 B12 B6 71.6(2)
B5 B11 B12 B13 -99.6(2)
B9 B11 B12 B13 -141.41(18)
B8 B11 B12 B13 -33.83(16)
B5 B11 B12 B10 -60.6(2)
B9 B11 B12 B10 -102.49(18)
B13 B11 B12 B10 38.92(16)
B8 B11 B12 B10 5.1(2)
B5 B11 B12 B9 41.84(18)
B13 B11 B12 B9 141.41(18)
B8 B11 B12 B9 107.58(19)
B13 B10 B12 B6 -145.87(18)
B7 B10 B12 B6 -109.48(18)
Co4 B10 B12 B6 -39.06(14)
B7 B10 B12 B13 36.39(16)
B6 B10 B12 B13 145.87(18)
Co4 B10 B12 B13 106.80(16)
B13 B10 B12 B11 -39.11(16)
B7 B10 B12 B11 -2.7(2)
B6 B10 B12 B11 106.75(18)
Co4 B10 B12 B11 67.69(18)
B13 B10 B12 B9 -101.03(18)
B7 B10 B12 B9 -64.6(2)
B6 B10 B12 B9 44.84(16)
Co4 B10 B12 B9 5.8(2)
B11 B9 B12 B6 142.50(18)
C2 B9 B12 B6 19.39(14)
B5 B9 B12 B6 108.25(17)
B11 B9 B12 B13 34.76(16)
C2 B9 B12 B13 -88.36(18)
B6 B9 B12 B13 -107.74(18)
B5 B9 B12 B13 0.5(2)
C2 B9 B12 B11 -123.11(18)
B6 B9 B12 B11 -142.50(18)
B5 B9 B12 B11 -34.25(15)
B11 B9 B12 B10 98.05(18)
C2 B9 B12 B10 -25.1(2)
B6 B9 B12 B10 -44.45(15)
B5 B9 B12 B10 63.80(19)
B12 B10 B13 B7 139.39(18)
B6 B10 B13 B7 108.86(19)
Co4 B10 B13 B7 35.48(15)
B7 B10 B13 B12 -139.39(18)
B6 B10 B13 B12 -30.53(16)
Co4 B10 B13 B12 -103.91(17)
B7 B10 B13 B11 -100.08(18)
B12 B10 B13 B11 39.31(16)
B6 B10 B13 B11 8.8(2)
Co4 B10 B13 B11 -64.60(19)
B7 B10 B13 B8 -36.10(17)
B12 B10 B13 B8 103.29(19)
B6 B10 B13 B8 72.8(2)
Co4 B10 B13 B8 -0.6(2)
B8 B7 B13 B10 -140.28(18)
B3 B7 B13 B10 -107.82(18)
Co4 B7 B13 B10 -36.07(15)
B10 B7 B13 B12 36.85(17)
B8 B7 B13 B12 -103.43(19)
B3 B7 B13 B12 -71.0(2)
Co4 B7 B13 B12 0.8(2)
B10 B7 B13 B11 100.34(18)
B8 B7 B13 B11 -39.94(15)
B3 B7 B13 B11 -7.5(2)
Co4 B7 B13 B11 64.27(19)
B10 B7 B13 B8 140.28(18)
B3 B7 B13 B8 32.46(15)
Co4 B7 B13 B8 104.21(17)
B6 B12 B13 B10 32.96(18)
B11 B12 B13 B10 135.64(18)
B9 B12 B13 B10 101.38(18)
B6 B12 B13 B7 -3.9(3)
B11 B12 B13 B7 98.79(19)
B10 B12 B13 B7 -36.85(17)
B9 B12 B13 B7 64.5(2)
B6 B12 B13 B11 -102.7(2)
B10 B12 B13 B11 -135.64(18)
B9 B12 B13 B11 -34.26(16)
B6 B12 B13 B8 -68.5(2)
B11 B12 B13 B8 34.21(16)
B10 B12 B13 B8 -101.43(18)
B9 B12 B13 B8 -0.1(2)
B5 B11 B13 B10 68.8(2)
B9 B11 B13 B10 -3.9(2)
B12 B11 B13 B10 -39.48(16)
B8 B11 B13 B10 103.33(17)
B5 B11 B13 B7 5.4(2)
B9 B11 B13 B7 -67.4(2)
B12 B11 B13 B7 -102.95(17)
B8 B11 B13 B7 39.86(15)
B5 B11 B13 B12 108.32(18)
B9 B11 B13 B12 35.56(16)
B8 B11 B13 B12 142.81(17)
B5 B11 B13 B8 -34.49(15)
B9 B11 B13 B8 -107.25(19)
B12 B11 B13 B8 -142.81(17)
B3 B8 B13 B10 1.4(2)
B5 B8 B13 B10 -65.3(2)
B7 B8 B13 B10 36.16(16)
B11 B8 B13 B10 -98.89(19)
B3 B8 B13 B7 -34.76(17)
B5 B8 B13 B7 -101.47(18)
B11 B8 B13 B7 -135.06(17)
B3 B8 B13 B12 66.2(2)
B5 B8 B13 B12 -0.5(2)
B7 B8 B13 B12 100.99(18)
B11 B8 B13 B12 -34.07(16)
B3 B8 B13 B11 100.30(19)
B5 B8 B13 B11 33.59(15)
B7 B8 B13 B11 135.06(17)
C41 Co4 C40 C48 126.0(2)
C2 Co4 C40 C48 -96.8(2)
C42 Co4 C40 C48 165.1(2)
C43 Co4 C40 C48 -151.2(2)
C1 Co4 C40 C48 -52.6(2)
B7 Co4 C40 C48 37.0(2)
C44 Co4 C40 C48 -114.4(2)
B10 Co4 C40 C48 79.4(2)
B3 Co4 C40 C48 -12.6(2)
B6 Co4 C40 C48 128.7(2)
C2 Co4 C40 C41 137.20(17)
C42 Co4 C40 C41 39.18(12)
C43 Co4 C40 C41 82.84(13)
C1 Co4 C40 C41 -178.61(11)
B7 Co4 C40 C41 -89.00(13)
C44 Co4 C40 C41 119.61(16)
B10 Co4 C40 C41 -46.55(14)
B3 Co4 C40 C41 -138.57(12)
B6 Co4 C40 C41 2.8(3)
C41 Co4 C40 C44 -119.61(16)
C2 Co4 C40 C44 17.6(2)
C42 Co4 C40 C44 -80.43(12)
C43 Co4 C40 C44 -36.77(11)
C1 Co4 C40 C44 61.78(14)
B7 Co4 C40 C44 151.39(13)
B10 Co4 C40 C44 -166.16(12)
B3 Co4 C40 C44 101.82(12)
B6 Co4 C40 C44 -116.9(2)
C48 C40 C41 C42 179.2(2)
C44 C40 C41 C42 -1.9(2)
Co4 C40 C41 C42 -61.93(14)
C48 C40 C41 Co4 -118.8(2)
C44 C40 C41 Co4 60.05(14)
C2 Co4 C41 C42 -19.8(2)
C43 Co4 C41 C42 37.52(12)
C1 Co4 C41 C42 121.0(3)
C40 Co4 C41 C42 116.90(17)
B7 Co4 C41 C42 -151.03(13)
C44 Co4 C41 C42 80.35(13)
B10 Co4 C41 C42 -102.55(13)
B3 Co4 C41 C42 170.52(12)
B6 Co4 C41 C42 -62.02(15)
C2 Co4 C41 C40 -136.68(18)
C42 Co4 C41 C40 -116.90(17)
C43 Co4 C41 C40 -79.38(12)
C1 Co4 C41 C40 4.1(3)
B7 Co4 C41 C40 92.07(12)
C44 Co4 C41 C40 -36.54(11)
B10 Co4 C41 C40 140.56(12)
B3 Co4 C41 C40 53.62(15)
B6 Co4 C41 C40 -178.91(11)
C40 C41 C42 C43 3.1(2)
Co4 C41 C42 C43 -61.00(14)
C40 C41 C42 Co4 64.09(14)
C41 Co4 C42 C43 118.72(17)
C2 Co4 C42 C43 -70.78(14)
C1 Co4 C42 C43 -35.9(2)
C40 Co4 C42 C43 80.03(13)
B7 Co4 C42 C43 155.32(13)
C44 Co4 C42 C43 37.41(12)
B10 Co4 C42 C43 -161.57(12)
B3 Co4 C42 C43 88.4(3)
B6 Co4 C42 C43 -111.80(13)
C2 Co4 C42 C41 170.50(12)
C43 Co4 C42 C41 -118.72(17)
C1 Co4 C42 C41 -154.57(14)
C40 Co4 C42 C41 -38.69(12)
B7 Co4 C42 C41 36.60(17)
C44 Co4 C42 C41 -81.31(13)
B10 Co4 C42 C41 79.71(13)
B3 Co4 C42 C41 -30.3(4)
B6 Co4 C42 C41 129.48(13)
C41 C42 C43 C44 -3.1(2)
Co4 C42 C43 C44 -62.69(14)
C41 C42 C43 Co4 59.56(14)
C41 Co4 C43 C42 -38.24(12)
C2 Co4 C43 C42 119.55(13)
C1 Co4 C43 C42 159.26(12)
C40 Co4 C43 C42 -82.09(13)
B7 Co4 C43 C42 -60.7(3)
C44 Co4 C43 C42 -118.55(17)
B10 Co4 C43 C42 26.13(18)
B3 Co4 C43 C42 -156.94(13)
B6 Co4 C43 C42 77.00(14)
C41 Co4 C43 C44 80.32(13)
C2 Co4 C43 C44 -121.90(13)
C42 Co4 C43 C44 118.55(17)
C1 Co4 C43 C44 -82.18(13)
C40 Co4 C43 C44 36.46(12)
B7 Co4 C43 C44 57.9(3)
B10 Co4 C43 C44 144.68(14)
B3 Co4 C43 C44 -38.38(18)
B6 Co4 C43 C44 -164.45(13)
C42 C43 C44 C45 -179.1(2)
Co4 C43 C44 C45 121.2(2)
C42 C43 C44 C40 1.9(2)
Co4 C43 C44 C40 -57.80(14)
C42 C43 C44 Co4 59.74(14)
C48 C40 C44 C45 -0.1(3)
C41 C40 C44 C45 -179.16(18)
Co4 C40 C44 C45 -122.52(19)
C48 C40 C44 C43 179.02(18)
C41 C40 C44 C43 0.0(2)
Co4 C40 C44 C43 56.61(14)
C48 C40 C44 Co4 122.41(19)
C41 C40 C44 Co4 -56.65(14)
C41 Co4 C44 C45 149.7(2)
C2 Co4 C44 C45 -59.3(2)
C42 Co4 C44 C45 -165.8(2)
C43 Co4 C44 C45 -127.8(2)
C1 Co4 C44 C45 -19.4(2)
C40 Co4 C44 C45 112.0(2)
B7 Co4 C44 C45 76.1(2)
B10 Co4 C44 C45 142.6(2)
B3 Co4 C44 C45 26.5(2)
B6 Co4 C44 C45 -100.9(2)
C41 Co4 C44 C43 -82.52(13)
C2 Co4 C44 C43 68.48(14)
C42 Co4 C44 C43 -37.96(12)
C1 Co4 C44 C43 108.36(13)
C40 Co4 C44 C43 -120.16(17)
B7 Co4 C44 C43 -156.14(13)
B10 Co4 C44 C43 -89.6(2)
B3 Co4 C44 C43 154.32(13)
B6 Co4 C44 C43 26.9(2)
C41 Co4 C44 C40 37.63(12)
C2 Co4 C44 C40 -171.36(11)
C42 Co4 C44 C40 82.19(13)
C43 Co4 C44 C40 120.16(17)
C1 Co4 C44 C40 -131.49(12)
B7 Co4 C44 C40 -35.99(16)
B10 Co4 C44 C40 30.6(2)
B3 Co4 C44 C40 -85.53(13)
B6 Co4 C44 C40 147.01(16)
C43 C44 C45 C46 -178.3(2)
C40 C44 C45 C46 0.6(3)
Co4 C44 C45 C46 -85.1(2)
C44 C45 C46 C47 -0.4(3)
C45 C46 C47 C48 -0.3(3)
C46 C47 C48 C40 0.7(3)
C41 C40 C48 C47 178.2(2)
C44 C40 C48 C47 -0.5(3)
Co4 C40 C48 C47 88.4(2)
C2S O1S C1S C5S -37.7(2)
C1S O1S C2S C4S 42.2(2)
O1S C2S C4S C5S -29.5(2)
O1S C1S C5S C4S 18.2(2)
C2S C4S C5S C1S 6.8(2)
